data_4134613
loop_
_publ_author_name
'Deng, Bin-Bin'
'Xu, Chu-Chu'
'Cheng, Ting-Ting'
'Yang, Yi-Ting'
'Hu, Yan-Ting'
'Wang, Pan'
'He, Wen-Hui'
'Yang, Meng-Juan'
'Liao, Wei-Qiang'

_publ_section_title
;
 Homochiral Nickel Nitrite ABX<sub>3</sub> (X =
 NO<sub>2</sub><sup>-</sup>) Perovskite Ferroelectrics.
;
_journal_name_full 'Journal of the American Chemical Society'
_journal_paper_doi 10.1021/jacs.0c02580
_journal_year 2020
_chemical_absolute_configuration ad
_chemical_formula_moiety 'N3 Ni O6, C8 H16 N O'
_chemical_formula_sum 'C8 H16 N4 Ni O7'
_chemical_formula_weight 338.94
_space_group_crystal_system monoclinic
_space_group_IT_number 4
_space_group_name_Hall 'P 2yb'
_space_group_name_H-M_alt 'P 1 21 1'
_atom_sites_solution_hydrogens difmap
_audit_creation_method SHELXL-2014/7
_cell_angle_alpha 90
_cell_angle_beta 112.658(14)
_cell_angle_gamma 90
_cell_formula_units_Z 2
_cell_length_a 9.7669(11)
_cell_length_b 7.0025(5)
_cell_length_c 10.1992(12)
_cell_measurement_reflns_used 2070
_cell_measurement_temperature 293(2)
_cell_measurement_theta_max 26.5790
_cell_measurement_theta_min 3.6120
_cell_volume 643.71(13)
_computing_cell_refinement 'CrysAlisPro 1.171.39.46 (Rigaku OD, 2018)'
_computing_data_collection 'CrysAlisPro 1.171.39.46 (Rigaku OD, 2018)'
_computing_data_reduction 'CrysAlisPro 1.171.39.46 (Rigaku OD, 2018)'
_computing_molecular_graphics 'DIAMOND (Brandenburg & Putz, 2005)'
_computing_publication_material 'SHELXL-2014/7 (Sheldrick, 2014)'
_computing_structure_refinement 'SHELXL-2014/7 (Sheldrick, 2014)'
_computing_structure_solution 'SHELXL-2014/7 (Sheldrick, 2014)'
_diffrn_ambient_temperature 293(2)
_diffrn_measured_fraction_theta_full 0.997
_diffrn_measured_fraction_theta_max 0.817
_diffrn_measurement_device_type 'XtaLAB Synergy R, DW system, HyPix'
_diffrn_measurement_method 'four-circle diffractometer'
_diffrn_radiation_type MoK\a
_diffrn_radiation_wavelength 0.71073
_diffrn_reflns_av_R_equivalents 0.0518
_diffrn_reflns_av_unetI/netI 0.0976
_diffrn_reflns_Laue_measured_fraction_full 0.997
_diffrn_reflns_Laue_measured_fraction_max 0.817
_diffrn_reflns_limit_h_max 12
_diffrn_reflns_limit_h_min -14
_diffrn_reflns_limit_k_max 7
_diffrn_reflns_limit_k_min -10
_diffrn_reflns_limit_l_max 10
_diffrn_reflns_limit_l_min -15
_diffrn_reflns_number 5808
_diffrn_reflns_point_group_measured_fraction_full 0.998
_diffrn_reflns_point_group_measured_fraction_max 0.818
_diffrn_reflns_theta_full 25.242
_diffrn_reflns_theta_max 31.566
_diffrn_reflns_theta_min 3.627
_diffrn_source 'Rotating-anode X-ray tube'
_exptl_absorpt_coefficient_mu 1.547
_exptl_absorpt_correction_T_max 0.844
_exptl_absorpt_correction_T_min 0.831
_exptl_absorpt_correction_type multi-scan
_exptl_absorpt_process_details 'CrysAlisPro 1.171.39.46 (Rigaku OD, 2018)'
_exptl_crystal_colour Brown
_exptl_crystal_density_diffrn 1.749
_exptl_crystal_description Prism
_exptl_crystal_F_000 352
_exptl_crystal_size_max 0.120
_exptl_crystal_size_mid 0.120
_exptl_crystal_size_min 0.110
_refine_diff_density_max 0.512
_refine_diff_density_min -0.469
_refine_diff_density_rms 0.094
_refine_ls_abs_structure_details
;
 Refined as an inversion twin.
;
_refine_ls_abs_structure_Flack 0.00(4)
_refine_ls_extinction_method none
_refine_ls_goodness_of_fit_ref 1.001
_refine_ls_hydrogen_treatment constr
_refine_ls_matrix_type full
_refine_ls_number_parameters 182
_refine_ls_number_reflns 4306
_refine_ls_number_restraints 1
_refine_ls_restrained_S_all 1.001
_refine_ls_R_factor_all 0.0795
_refine_ls_R_factor_gt 0.0541
_refine_ls_shift/su_max 0.002
_refine_ls_shift/su_mean 0.000
_refine_ls_structure_factor_coef Fsqd
_refine_ls_weighting_details 'w=1/[\s^2^(Fo^2^)+(0.0200P)^2^+0.3420P] where P=(Fo^2^+2Fc^2^)/3'
_refine_ls_weighting_scheme calc
_refine_ls_wR_factor_gt 0.1007
_refine_ls_wR_factor_ref 0.1131
_reflns_Friedel_coverage 0.868
_reflns_Friedel_fraction_full 0.999
_reflns_Friedel_fraction_max 0.820
_reflns_number_gt 4306
_reflns_number_total 4306
_reflns_threshold_expression 'I > 2\s(I)'
_cod_data_source_file ja0c02580_si_005.cif
_cod_data_source_block P21
_cod_original_sg_symbol_H-M 'P 21'
_cod_database_code 4134613
_shelx_shelxl_version_number 2014/7
_shelx_space_group_comment
;
The symmetry employed for this shelxl refinement is uniquely defined
by the following loop, which should always be used as a source of
symmetry information in preference to the above space-group names.
They are only intended as comments.
;
_shelx_estimated_absorpt_t_min 0.836
_shelx_estimated_absorpt_t_max 0.848

loop_
_space_group_symop_operation_xyz
'x, y, z'
'-x, y+1/2, -z'

loop_
_atom_site_label
_atom_site_type_symbol
_atom_site_fract_x
_atom_site_fract_y
_atom_site_fract_z
_atom_site_U_iso_or_equiv
_atom_site_adp_type
_atom_site_occupancy
_atom_site_site_symmetry_order
_atom_site_calc_flag
_atom_site_refinement_flags_posn
_atom_site_refinement_flags_adp
_atom_site_refinement_flags_occupancy
_atom_site_disorder_assembly
_atom_site_disorder_group
Ni1 Ni 0.00844(9) 0.54333(19) 0.00896(9) 0.0239(2) Uani 1 1 d . . . . .
C1 C 0.5396(9) 0.7114(11) 0.9053(9) 0.0451(19) Uani 1 1 d . . . . .
H1A H 0.6138 0.6141 0.9230 0.068 Uiso 1 1 d R U . . .
H1B H 0.4959 0.7025 0.9748 0.068 Uiso 1 1 d R U . . .
H1C H 0.5845 0.8347 0.9113 0.068 Uiso 1 1 d R U . . .
C2 C 0.1722(9) 0.7850(17) 0.5968(9) 0.056(2) Uani 1 1 d . . . . .
H2A H 0.0915 0.7343 0.6194 0.067 Uiso 1 1 d R U . . .
H2B H 0.1373 0.8991 0.5397 0.067 Uiso 1 1 d R U . . .
C3 C 0.3042(10) 0.8342(10) 0.7341(9) 0.048(2) Uani 1 1 d . . . . .
H3A H 0.3433 0.9588 0.7254 0.058 Uiso 1 1 d R U . . .
H3B H 0.2725 0.8381 0.8133 0.058 Uiso 1 1 d R U . . .
C4 C 0.2478(10) 0.4508(11) 0.5982(9) 0.0438(19) Uani 1 1 d . . . . .
H4 H 0.1538 0.4018 0.5981 0.053 Uiso 1 1 d R U . . .
C5 C 0.3547(9) 0.4908(9) 0.7495(8) 0.0364(18) Uani 1 1 d . . . . .
H5A H 0.3019 0.4831 0.8127 0.044 Uiso 1 1 d R U . . .
H5B H 0.4325 0.3950 0.7788 0.044 Uiso 1 1 d R U . . .
C6 C 0.2216(10) 0.6385(12) 0.5154(10) 0.049(2) Uani 1 1 d . . . . .
H6A H 0.1437 0.6209 0.4207 0.059 Uiso 1 1 d R U . . .
C7 C 0.3627(12) 0.7033(15) 0.5021(10) 0.061(3) Uani 1 1 d . . . . .
H7A H 0.3499 0.8309 0.4621 0.073 Uiso 1 1 d R U . . .
H7B H 0.3878 0.6181 0.4397 0.073 Uiso 1 1 d R U . . .
C8 C 0.4861(10) 0.7032(13) 0.6496(10) 0.052(2) Uani 1 1 d . . . . .
H8A H 0.5529 0.5974 0.6576 0.062 Uiso 1 1 d R U . . .
H8B H 0.5425 0.8208 0.6641 0.062 Uiso 1 1 d R U . . .
N1 N 0.4224(6) 0.6850(8) 0.7604(6) 0.0300(12) Uani 1 1 d . . . . .
N2 N 0.1979(6) 0.7146(8) 0.0739(7) 0.0290(13) Uani 1 1 d . . . . .
N3 N -0.0860(6) 0.7116(8) 0.1197(6) 0.0280(13) Uani 1 1 d . . . . .
N4 N -0.0922(6) 0.7023(8) -0.1788(6) 0.0292(13) Uani 1 1 d . . . . .
O1 O 0.3173(7) 0.3088(11) 0.5437(6) 0.0625(17) Uani 1 1 d . . . . .
H1 H 0.2588 0.2724 0.4659 0.094 Uiso 1 1 d R U . . .
O2 O 0.3226(6) 0.6503(7) 0.1214(7) 0.0518(16) Uani 1 1 d . . . . .
O3 O 0.1038(6) 0.3805(7) 0.1879(6) 0.0349(13) Uani 1 1 d . . . . .
O4 O 0.1048(6) 0.3900(7) -0.1014(6) 0.0347(12) Uani 1 1 d . . . . .
O5 O -0.1865(6) 0.3939(7) -0.0597(6) 0.0355(13) Uani 1 1 d . . . . .
O6 O -0.1355(7) 0.6410(6) 0.2015(7) 0.0456(14) Uani 1 1 d . . . . .
O7 O -0.1446(7) 0.6148(7) -0.2925(6) 0.0471(14) Uani 1 1 d . . . . .

loop_
_atom_site_aniso_label
_atom_site_aniso_U_11
_atom_site_aniso_U_22
_atom_site_aniso_U_33
_atom_site_aniso_U_23
_atom_site_aniso_U_13
_atom_site_aniso_U_12
Ni1 0.0280(4) 0.0158(3) 0.0276(4) -0.0003(4) 0.0102(3) 0.0000(4)
C1 0.043(5) 0.042(4) 0.039(5) -0.010(3) 0.003(4) -0.006(3)
C2 0.041(4) 0.064(5) 0.055(5) 0.015(5) 0.010(4) 0.018(5)
C3 0.056(5) 0.039(5) 0.051(5) -0.001(3) 0.022(4) 0.021(3)
C4 0.040(5) 0.054(4) 0.034(5) -0.009(3) 0.010(4) -0.007(3)
C5 0.044(4) 0.028(4) 0.033(4) -0.002(2) 0.010(3) -0.009(3)
C6 0.040(5) 0.069(5) 0.028(5) 0.004(4) 0.001(4) 0.015(4)
C7 0.083(7) 0.072(6) 0.029(5) 0.007(4) 0.025(5) 0.009(5)
C8 0.049(5) 0.052(4) 0.066(6) -0.001(4) 0.036(5) -0.006(4)
N1 0.027(3) 0.029(3) 0.035(3) -0.006(2) 0.012(3) 0.001(2)
N2 0.024(3) 0.025(3) 0.035(3) 0.001(2) 0.008(3) 0.001(2)
N3 0.028(3) 0.023(3) 0.029(3) -0.001(2) 0.007(3) -0.003(2)
N4 0.035(3) 0.026(3) 0.023(3) -0.002(2) 0.007(3) -0.004(2)
O1 0.065(4) 0.058(3) 0.050(4) -0.024(3) 0.005(3) 0.007(4)
O2 0.031(3) 0.036(3) 0.079(5) 0.004(3) 0.011(3) 0.009(2)
O3 0.049(3) 0.018(3) 0.030(3) -0.0039(19) 0.007(2) 0.001(2)
O4 0.045(3) 0.020(3) 0.047(3) 0.002(2) 0.027(3) 0.001(2)
O5 0.036(3) 0.017(2) 0.051(3) 0.001(2) 0.013(3) 0.0037(19)
O6 0.068(4) 0.031(3) 0.057(4) 0.005(2) 0.046(3) -0.005(2)
O7 0.069(4) 0.034(3) 0.026(3) -0.0054(19) 0.004(3) 0.003(2)

loop_
_atom_type_symbol
_atom_type_description
_atom_type_scat_dispersion_real
_atom_type_scat_dispersion_imag
_atom_type_scat_source
C C 0.0033 0.0016 'International Tables Vol C Tables 4.2.6.8 and 6.1.1.4'
H H 0.0000 0.0000 'International Tables Vol C Tables 4.2.6.8 and 6.1.1.4'
N N 0.0061 0.0033 'International Tables Vol C Tables 4.2.6.8 and 6.1.1.4'
O O 0.0106 0.0060 'International Tables Vol C Tables 4.2.6.8 and 6.1.1.4'
Ni Ni 0.3393 1.1124 'International Tables Vol C Tables 4.2.6.8 and 6.1.1.4'

loop_
_geom_angle_atom_site_label_1
_geom_angle_atom_site_label_2
_geom_angle_atom_site_label_3
_geom_angle
_geom_angle_site_symmetry_1
_geom_angle_site_symmetry_3
_geom_angle_publ_flag
O4 Ni1 O3 92.9(2) . . ?
O4 Ni1 O5 96.3(2) . . ?
O3 Ni1 O5 93.7(2) . . ?
O4 Ni1 N3 177.4(3) . . ?
O3 Ni1 N3 88.6(2) . . ?
O5 Ni1 N3 85.8(2) . . ?
O4 Ni1 N2 86.3(2) . . ?
O3 Ni1 N2 89.7(2) . . ?
O5 Ni1 N2 175.7(3) . . ?
N3 Ni1 N2 91.5(2) . . ?
O4 Ni1 N4 85.9(2) . . ?
O3 Ni1 N4 178.1(3) . . ?
O5 Ni1 N4 84.9(2) . . ?
N3 Ni1 N4 92.6(2) . . ?
N2 Ni1 N4 91.8(2) . . ?
C6 C2 C3 108.7(6) . . ?
N1 C3 C2 109.0(7) . . ?
O1 C4 C5 106.2(7) . . ?
O1 C4 C6 112.7(7) . . ?
C5 C4 C6 107.8(6) . . ?
N1 C5 C4 110.7(6) . . ?
C7 C6 C2 110.0(8) . . ?
C7 C6 C4 110.1(7) . . ?
C2 C6 C4 107.5(7) . . ?
C6 C7 C8 108.3(7) . . ?
N1 C8 C7 110.3(7) . . ?
C1 N1 C8 110.8(6) . . ?
C1 N1 C5 109.5(6) . . ?
C8 N1 C5 108.8(6) . . ?
C1 N1 C3 109.5(6) . . ?
C8 N1 C3 108.8(6) . . ?
C5 N1 C3 109.3(5) . . ?
O2 N2 O5 116.5(6) . 2 ?
O2 N2 Ni1 123.0(5) . . ?
O5 N2 Ni1 120.4(5) 2 . ?
O6 N3 O4 115.4(7) . 2 ?
O6 N3 Ni1 121.2(5) . . ?
O4 N3 Ni1 123.3(6) 2 . ?
O7 N4 O3 115.6(6) . 2 ?
O7 N4 Ni1 118.1(5) . . ?
O3 N4 Ni1 126.3(5) 2 . ?
N4 O3 Ni1 119.4(5) 2_545 . ?
N3 O4 Ni1 122.1(5) 2_545 . ?
N2 O5 Ni1 125.2(5) 2_545 . ?

loop_
_geom_bond_atom_site_label_1
_geom_bond_atom_site_label_2
_geom_bond_distance
_geom_bond_site_symmetry_2
_geom_bond_publ_flag
Ni1 O4 2.030(6) . ?
Ni1 O3 2.046(5) . ?
Ni1 O5 2.045(5) . ?
Ni1 N3 2.078(6) . ?
Ni1 N2 2.088(6) . ?
Ni1 N4 2.103(6) . ?
C1 N1 1.492(9) . ?
C2 C6 1.511(13) . ?
C2 C3 1.533(12) . ?
C3 N1 1.502(8) . ?
C4 O1 1.432(10) . ?
C4 C5 1.519(11) . ?
C4 C6 1.529(11) . ?
C5 N1 1.497(8) . ?
C6 C7 1.506(14) . ?
C7 C8 1.523(14) . ?
C8 N1 1.490(10) . ?
N2 O2 1.210(8) . ?
N2 O5 1.264(6) 2 ?
N3 O6 1.218(8) . ?
N3 O4 1.266(6) 2 ?
N4 O7 1.235(8) . ?
N4 O3 1.254(6) 2 ?
O3 N4 1.254(6) 2_545 ?
O4 N3 1.266(6) 2_545 ?
O5 N2 1.264(6) 2_545 ?

loop_
_geom_hbond_atom_site_label_D
_geom_hbond_atom_site_label_H
_geom_hbond_atom_site_label_A
_geom_hbond_distance_DH
_geom_hbond_distance_HA
_geom_hbond_distance_DA
_geom_hbond_angle_DHA
_geom_hbond_site_symmetry_A
C1 H1A O5 0.96 2.44 3.389(10) 170.9 1_656
C1 H1C O2 0.96 2.46 3.408(9) 169.4 2_656
C5 H5A O4 0.97 2.49 3.410(9) 158.4 1_556
O1 H1 O7 0.82 2.02 2.816(8) 164.3 2_545

loop_
_geom_torsion_atom_site_label_1
_geom_torsion_atom_site_label_2
_geom_torsion_atom_site_label_3
_geom_torsion_atom_site_label_4
_geom_torsion
_geom_torsion_site_symmetry_1
_geom_torsion_site_symmetry_2
_geom_torsion_site_symmetry_3
_geom_torsion_site_symmetry_4
_geom_torsion_publ_flag
C6 C2 C3 N1 -15.3(10) . . . . ?
O1 C4 C5 N1 109.5(7) . . . . ?
C6 C4 C5 N1 -11.6(9) . . . . ?
C3 C2 C6 C7 -50.1(10) . . . . ?
C3 C2 C6 C4 69.8(10) . . . . ?
O1 C4 C6 C7 -50.9(9) . . . . ?
C5 C4 C6 C7 66.0(9) . . . . ?
O1 C4 C6 C2 -170.8(7) . . . . ?
C5 C4 C6 C2 -53.9(9) . . . . ?
C2 C6 C7 C8 66.8(9) . . . . ?
C4 C6 C7 C8 -51.5(10) . . . . ?
C6 C7 C8 N1 -13.3(10) . . . . ?
C7 C8 N1 C1 -172.2(7) . . . . ?
C7 C8 N1 C5 67.3(8) . . . . ?
C7 C8 N1 C3 -51.8(9) . . . . ?
C4 C5 N1 C1 -173.4(7) . . . . ?
C4 C5 N1 C8 -52.1(8) . . . . ?
C4 C5 N1 C3 66.6(8) . . . . ?
C2 C3 N1 C1 -170.2(7) . . . . ?
C2 C3 N1 C8 68.5(8) . . . . ?
C2 C3 N1 C5 -50.2(8) . . . . ?
